data_1547205
loop_
_publ_author_name
'Adamovich, S. N.'
'Mirskova, A. N.'
'Mirskov, R. G.'
'Schilde, Uwe'

_publ_section_title
;
 Synthesis and Crystal Structure of
 1,4,10,13-Tetraoxa-7,16-diazoniumcyclo- octadecane
 bis(4-chloro-2-methyl-phenoxyacetate)
;
_journal_name_full 'Chemistry Central Journal20115:23'
_journal_page_first 23
_journal_paper_doi 10.1186/1752-153X-5-23
_journal_volume 5
_journal_year 2011
_chemical_formula_moiety 'C6 H14 N O2(+), C9 H8 Cl O3(-)'
_chemical_formula_sum 'C15 H22 Cl N O5'
_chemical_formula_weight 331.79
_chemical_melting_point 401
_chemical_name_systematic
; 
 1,4,10,13-Tetraoxa-7,16-diazoniumcyclo-
 octadecane bis(4-chloro-2-methyl-phenoxyacetate)
;
_space_group_IT_number 2
_symmetry_cell_setting triclinic
_symmetry_space_group_name_Hall '-P 1'
_symmetry_space_group_name_H-M 'P -1'
_atom_sites_solution_hydrogens difmap
_atom_sites_solution_primary direct
_atom_sites_solution_secondary difmap
_cell_angle_alpha 97.624(7)
_cell_angle_beta 93.340(6)
_cell_angle_gamma 108.945(6)
_cell_formula_units_Z 2
_cell_length_a 7.5342(6)
_cell_length_b 9.1935(8)
_cell_length_c 12.8532(10)
_cell_measurement_reflns_used 8906
_cell_measurement_temperature 210(2)
_cell_measurement_theta_max 29.53
_cell_measurement_theta_min 1.61
_cell_volume 829.73(12)
_computing_cell_refinement 'X-AREA (Stoe, 2004)'
_computing_data_collection 'X-AREA (Stoe, 2004)'
_computing_data_reduction 'X-RED (Stoe, 2004)'
_computing_molecular_graphics
;
 ORTEP-3 for Windows (Farrugia, 2005) based on ORTEP-III
 (Burnett & Johnson, 2000)
;
_computing_publication_material 'SHELXL-97 (Sheldrick, 1997)'
_computing_structure_refinement 'SHELXL-97 (Sheldrick, 1997)'
_computing_structure_solution 'SHELXS-97 (Sheldrick, 1997)'
_diffrn_ambient_temperature 210(2)
_diffrn_detector 'image plate (34 cm diameter)'
_diffrn_detector_area_resol_mean 6.67
_diffrn_detector_type STOE
_diffrn_measured_fraction_theta_full 0.939
_diffrn_measured_fraction_theta_max 0.939
_diffrn_measurement_details
;
 180 frames, detector distance = 140 mm
;
_diffrn_measurement_device '2-circle goniometer'
_diffrn_measurement_device_type 'STOE IPDS 2'
_diffrn_measurement_method '\w scan, 1.0 \%'
_diffrn_radiation_monochromator 'plane graphite'
_diffrn_radiation_source 'fine-focus sealed tube'
_diffrn_radiation_type MoK\a
_diffrn_radiation_wavelength 0.71073
_diffrn_reflns_av_R_equivalents 0.0635
_diffrn_reflns_av_sigmaI/netI 0.0643
_diffrn_reflns_limit_h_max 8
_diffrn_reflns_limit_h_min -8
_diffrn_reflns_limit_k_max 9
_diffrn_reflns_limit_k_min -10
_diffrn_reflns_limit_l_max 15
_diffrn_reflns_limit_l_min -15
_diffrn_reflns_number 5361
_diffrn_reflns_theta_full 25.00
_diffrn_reflns_theta_max 25.00
_diffrn_reflns_theta_min 1.61
_exptl_absorpt_coefficient_mu 0.252
_exptl_absorpt_correction_type none
_exptl_crystal_colour colourless
_exptl_crystal_density_diffrn 1.328
_exptl_crystal_density_method 'not measured'
_exptl_crystal_description plate
_exptl_crystal_F_000 352
_exptl_crystal_size_max 1.5
_exptl_crystal_size_mid 0.6
_exptl_crystal_size_min 0.15
_refine_diff_density_max 0.413
_refine_diff_density_min -0.319
_refine_diff_density_rms 0.055
_refine_ls_extinction_coef 0.021(4)
_refine_ls_extinction_expression Fc^*^=kFc[1+0.001xFc^2^\l^3^/sin(2\q)]^-1/4^
_refine_ls_extinction_method SHELXL
_refine_ls_goodness_of_fit_ref 1.001
_refine_ls_hydrogen_treatment refall
_refine_ls_matrix_type full
_refine_ls_number_parameters 288
_refine_ls_number_reflns 2738
_refine_ls_number_restraints 0
_refine_ls_restrained_S_all 1.001
_refine_ls_R_factor_all 0.0495
_refine_ls_R_factor_gt 0.0423
_refine_ls_shift/su_max 0.000
_refine_ls_shift/su_mean 0.000
_refine_ls_structure_factor_coef Fsqd
_refine_ls_weighting_details 'calc w=1/[\s^2^(Fo^2^)+(0.0724P)^2^+0.0000P] where P=(Fo^2^+2Fc^2^)/3'
_refine_ls_weighting_scheme calc
_refine_ls_wR_factor_gt 0.11110
_refine_ls_wR_factor_ref 0.1147
_reflns_number_gt 2280
_reflns_number_total 2738
_reflns_threshold_expression >2sigma(I)
_cod_data_source_file 13065_2011_284_MOESM1_ESM.CIF
_cod_data_source_block mir1
_cod_database_code 1547205

loop_
_symmetry_equiv_pos_as_xyz
'x, y, z'
'-x, -y, -z'

loop_
_atom_site_label
_atom_site_type_symbol
_atom_site_fract_x
_atom_site_fract_y
_atom_site_fract_z
_atom_site_U_iso_or_equiv
_atom_site_adp_type
_atom_site_occupancy
_atom_site_symmetry_multiplicity
_atom_site_calc_flag
_atom_site_refinement_flags
_atom_site_disorder_assembly
_atom_site_disorder_group
C1 C 0.4555(2) 0.4163(2) 0.62428(13) 0.0315(4) Uani 1 1 d . . .
C2 C 0.2674(2) 0.3692(2) 0.58055(14) 0.0346(4) Uani 1 1 d . . .
C3 C 0.2013(2) 0.2405(2) 0.50211(14) 0.0393(4) Uani 1 1 d . . .
H3 H 0.078(3) 0.203(2) 0.4707(18) 0.052(6) Uiso 1 1 d . . .
C4 C 0.3186(3) 0.1607(2) 0.46627(15) 0.0406(4) Uani 1 1 d . . .
C5 C 0.5027(3) 0.2057(2) 0.50993(16) 0.0413(5) Uani 1 1 d . . .
H5 H 0.582(3) 0.150(3) 0.4909(18) 0.060(6) Uiso 1 1 d . . .
C6 C 0.5711(2) 0.3331(2) 0.59040(15) 0.0376(4) Uani 1 1 d . . .
H6 H 0.696(3) 0.363(2) 0.6210(16) 0.041(5) Uiso 1 1 d . . .
C7 C 0.7070(2) 0.6077(2) 0.73916(15) 0.0335(4) Uani 1 1 d . . .
H7A H 0.788(3) 0.613(2) 0.6826(16) 0.039(5) Uiso 1 1 d . . .
H7B H 0.725(2) 0.713(2) 0.7698(14) 0.031(4) Uiso 1 1 d . . .
C8 C 0.7661(2) 0.52341(18) 0.82198(13) 0.0285(4) Uani 1 1 d . . .
C9 C 0.1423(3) 0.4589(3) 0.61843(18) 0.0480(5) Uani 1 1 d . . .
H9A H 0.197(3) 0.574(3) 0.6085(19) 0.055(6) Uiso 1 1 d . . .
H9B H 0.128(3) 0.458(3) 0.693(2) 0.056(6) Uiso 1 1 d . . .
H9C H 0.025(4) 0.415(3) 0.580(2) 0.072(7) Uiso 1 1 d . . .
C10 C 0.6356(3) 1.18592(19) 1.16841(14) 0.0345(4) Uani 1 1 d . . .
H10A H 0.539(3) 1.186(2) 1.2136(17) 0.042(5) Uiso 1 1 d . . .
H10B H 0.755(3) 1.262(2) 1.2107(17) 0.047(5) Uiso 1 1 d . . .
C11 C 0.7300(3) 0.9907(2) 1.23382(15) 0.0381(4) Uani 1 1 d . . .
H11A H 0.846(3) 1.077(3) 1.2676(17) 0.052(6) Uiso 1 1 d . . .
H11B H 0.635(3) 0.960(2) 1.2807(17) 0.045(5) Uiso 1 1 d . . .
C12 C 0.7852(3) 0.8513(2) 1.19721(16) 0.0362(4) Uani 1 1 d . . .
H12A H 0.680(3) 0.766(3) 1.1563(18) 0.050(6) Uiso 1 1 d . . .
H12B H 0.820(3) 0.811(2) 1.2562(18) 0.046(6) Uiso 1 1 d . . .
C13 C 1.0015(2) 0.7734(2) 1.09967(16) 0.0354(4) Uani 1 1 d . . .
H13A H 1.024(3) 0.722(2) 1.1539(17) 0.039(5) Uiso 1 1 d . . .
H13B H 0.900(3) 0.692(2) 1.0516(16) 0.043(5) Uiso 1 1 d . . .
C14 C 1.1725(2) 0.8380(2) 1.04351(16) 0.0337(4) Uani 1 1 d . . .
H14A H 1.267(3) 0.902(3) 1.0911(18) 0.050(6) Uiso 1 1 d . . .
H14B H 1.146(3) 0.894(2) 0.9933(16) 0.033(5) Uiso 1 1 d . . .
C15 C 1.4023(2) 0.75799(19) 0.93222(14) 0.0316(4) Uani 1 1 d . . .
H15A H 1.435(2) 0.667(2) 0.9174(13) 0.026(4) Uiso 1 1 d . . .
H15B H 1.495(3) 0.837(2) 0.9778(15) 0.033(5) Uiso 1 1 d . . .
Cl1 Cl 0.23133(8) 0.00306(6) 0.36372(4) 0.0586(2) Uani 1 1 d . . .
N1 N 1.23201(19) 0.70945(16) 0.99114(11) 0.0277(3) Uani 1 1 d . . .
H1 H 1.252(3) 0.652(2) 1.0377(18) 0.041(5) Uiso 1 1 d . . .
H2 H 1.134(3) 0.638(2) 0.9441(18) 0.048(6) Uiso 1 1 d . . .
O1 O 0.51241(16) 0.54688(14) 0.69971(10) 0.0369(3) Uani 1 1 d . . .
O2 O 0.64311(18) 0.43458(17) 0.86564(12) 0.0521(4) Uani 1 1 d . . .
O3 O 0.94035(16) 0.55600(15) 0.84055(10) 0.0395(3) Uani 1 1 d . . .
O4 O 0.65449(16) 1.03664(13) 1.14495(9) 0.0316(3) Uani 1 1 d . . .
O5 O 0.93989(16) 0.89792(13) 1.13611(9) 0.0333(3) Uani 1 1 d . . .

loop_
_atom_site_aniso_label
_atom_site_aniso_U_11
_atom_site_aniso_U_22
_atom_site_aniso_U_33
_atom_site_aniso_U_23
_atom_site_aniso_U_13
_atom_site_aniso_U_12
C1 0.0282(8) 0.0416(9) 0.0261(8) 0.0156(8) 0.0011(7) 0.0100(7)
C2 0.0259(8) 0.0526(10) 0.0285(9) 0.0191(8) 0.0037(7) 0.0125(7)
C3 0.0273(9) 0.0553(11) 0.0315(10) 0.0166(9) -0.0026(7) 0.0058(8)
C4 0.0376(10) 0.0476(10) 0.0323(9) 0.0105(8) -0.0010(8) 0.0075(8)
C5 0.0354(9) 0.0492(11) 0.0413(11) 0.0112(9) 0.0028(8) 0.0156(8)
C6 0.0242(8) 0.0476(10) 0.0418(10) 0.0138(9) -0.0013(7) 0.0113(7)
C7 0.0251(8) 0.0367(9) 0.0374(10) 0.0107(8) -0.0022(7) 0.0076(7)
C8 0.0247(8) 0.0318(8) 0.0266(8) 0.0034(7) -0.0030(6) 0.0077(6)
C9 0.0282(9) 0.0726(15) 0.0449(12) 0.0074(11) -0.0018(8) 0.0212(10)
C10 0.0355(9) 0.0328(9) 0.0340(9) 0.0062(8) 0.0090(8) 0.0087(7)
C11 0.0362(9) 0.0561(11) 0.0283(9) 0.0164(9) 0.0068(8) 0.0199(8)
C12 0.0301(9) 0.0456(10) 0.0388(10) 0.0222(9) 0.0092(8) 0.0136(8)
C13 0.0339(9) 0.0328(9) 0.0402(11) 0.0103(9) 0.0082(8) 0.0096(7)
C14 0.0296(9) 0.0307(9) 0.0384(10) 0.0054(8) 0.0057(8) 0.0068(7)
C15 0.0248(8) 0.0295(8) 0.0404(10) 0.0081(8) 0.0052(7) 0.0076(7)
Cl1 0.0559(4) 0.0603(4) 0.0472(4) -0.0041(3) -0.0095(2) 0.0103(3)
N1 0.0245(7) 0.0283(7) 0.0288(8) 0.0079(6) -0.0003(6) 0.0062(5)
O1 0.0281(6) 0.0464(7) 0.0377(7) 0.0083(6) -0.0054(5) 0.0155(5)
O2 0.0299(7) 0.0714(9) 0.0552(9) 0.0393(8) -0.0011(6) 0.0071(6)
O3 0.0232(6) 0.0485(7) 0.0419(7) 0.0036(6) -0.0074(5) 0.0087(5)
O4 0.0308(6) 0.0333(6) 0.0309(7) 0.0080(5) -0.0008(5) 0.0105(5)
O5 0.0307(6) 0.0345(6) 0.0374(7) 0.0130(5) 0.0105(5) 0.0106(5)

loop_
_atom_type_symbol
_atom_type_description
_atom_type_scat_dispersion_real
_atom_type_scat_dispersion_imag
_atom_type_scat_source
C C 0.0033 0.0016 'International Tables Vol C Tables 4.2.6.8 and 6.1.1.4'
H H 0.0000 0.0000 'International Tables Vol C Tables 4.2.6.8 and 6.1.1.4'
Cl Cl 0.1484 0.1585 'International Tables Vol C Tables 4.2.6.8 and 6.1.1.4'
N N 0.0061 0.0033 'International Tables Vol C Tables 4.2.6.8 and 6.1.1.4'
O O 0.0106 0.0060 'International Tables Vol C Tables 4.2.6.8 and 6.1.1.4'

loop_
_geom_angle_atom_site_label_1
_geom_angle_atom_site_label_2
_geom_angle_atom_site_label_3
_geom_angle
_geom_angle_site_symmetry_1
_geom_angle_site_symmetry_3
O1 C1 C6 124.33(15) . .
O1 C1 C2 115.40(13) . .
C6 C1 C2 120.27(16) . .
C3 C2 C1 118.60(15) . .
C3 C2 C9 121.39(17) . .
C1 C2 C9 120.01(17) . .
C2 C3 C4 120.96(17) . .
C2 C3 H3 122.6(12) . .
C4 C3 H3 116.5(12) . .
C5 C4 C3 120.50(17) . .
C5 C4 Cl1 120.15(14) . .
C3 C4 Cl1 119.35(14) . .
C4 C5 C6 119.50(17) . .
C4 C5 H5 122.2(15) . .
C6 C5 H5 118.1(15) . .
C1 C6 C5 120.12(17) . .
C1 C6 H6 120.5(11) . .
C5 C6 H6 119.4(11) . .
O1 C7 C8 115.00(14) . .
O1 C7 H7A 111.7(12) . .
C8 C7 H7A 109.6(12) . .
O1 C7 H7B 103.8(11) . .
C8 C7 H7B 109.6(11) . .
H7A C7 H7B 106.7(16) . .
O2 C8 O3 126.33(16) . .
O2 C8 C7 119.17(14) . .
O3 C8 C7 114.48(15) . .
C2 C9 H9A 111.4(12) . .
C2 C9 H9B 111.7(13) . .
H9A C9 H9B 107.2(19) . .
C2 C9 H9C 109.1(15) . .
H9A C9 H9C 108(2) . .
H9B C9 H9C 109(2) . .
O4 C10 C15 109.71(13) . 2_777
O4 C10 H10A 112.1(12) . .
C15 C10 H10A 110.8(13) 2_777 .
O4 C10 H10B 109.8(11) . .
C15 C10 H10B 110.1(13) 2_777 .
H10A C10 H10B 104.2(17) . .
O4 C11 C12 108.92(15) . .
O4 C11 H11A 109.1(13) . .
C12 C11 H11A 107.9(12) . .
O4 C11 H11B 109.6(13) . .
C12 C11 H11B 107.4(12) . .
H11A C11 H11B 113.7(18) . .
O5 C12 C11 108.47(15) . .
O5 C12 H12A 110.5(13) . .
C11 C12 H12A 112.1(12) . .
O5 C12 H12B 110.0(13) . .
C11 C12 H12B 110.1(11) . .
H12A C12 H12B 105.6(18) . .
O5 C13 C14 107.27(14) . .
O5 C13 H13A 112.0(11) . .
C14 C13 H13A 113.0(12) . .
O5 C13 H13B 109.9(11) . .
C14 C13 H13B 111.1(12) . .
H13A C13 H13B 103.6(17) . .
N1 C14 C13 110.33(14) . .
N1 C14 H14A 109.1(14) . .
C13 C14 H14A 108.6(14) . .
N1 C14 H14B 109.7(11) . .
C13 C14 H14B 109.8(12) . .
H14A C14 H14B 109.3(19) . .
N1 C15 C10 113.09(14) . 2_777
N1 C15 H15A 104.5(11) . .
C10 C15 H15A 110.1(11) 2_777 .
N1 C15 H15B 106.7(11) . .
C10 C15 H15B 110.2(12) 2_777 .
H15A C15 H15B 112.2(16) . .
C14 N1 C15 115.90(13) . .
C14 N1 H1 110.5(12) . .
C15 N1 H1 108.5(14) . .
C14 N1 H2 111.3(12) . .
C15 N1 H2 107.4(13) . .
H1 N1 H2 102.4(19) . .
C1 O1 C7 117.34(12) . .
C11 O4 C10 112.78(13) . .
C13 O5 C12 111.91(13) . .

loop_
_geom_bond_atom_site_label_1
_geom_bond_atom_site_label_2
_geom_bond_distance
_geom_bond_site_symmetry_2
C1 O1 1.369(2) .
C1 C6 1.387(2) .
C1 C2 1.398(2) .
C2 C3 1.381(3) .
C2 C9 1.502(2) .
C3 C4 1.382(3) .
C3 H3 0.93(2) .
C4 C5 1.373(3) .
C4 Cl1 1.7444(19) .
C5 C6 1.390(3) .
C5 H5 0.93(2) .
C6 H6 0.94(2) .
C7 O1 1.423(2) .
C7 C8 1.523(2) .
C7 H7A 0.97(2) .
C7 H7B 0.958(18) .
C8 O2 1.237(2) .
C8 O3 1.249(2) .
C9 H9A 1.03(2) .
C9 H9B 0.97(3) .
C9 H9C 0.93(3) .
C10 O4 1.420(2) .
C10 C15 1.500(3) 2_777
C10 H10A 0.96(2) .
C10 H10B 1.02(2) .
C11 O4 1.419(2) .
C11 C12 1.499(3) .
C11 H11A 1.00(2) .
C11 H11B 0.96(2) .
C12 O5 1.425(2) .
C12 H12A 0.98(2) .
C12 H12B 0.95(2) .
C13 O5 1.405(2) .
C13 C14 1.503(2) .
C13 H13A 0.93(2) .
C13 H13B 0.99(2) .
C14 N1 1.490(2) .
C14 H14A 0.90(2) .
C14 H14B 0.93(2) .
C15 N1 1.500(2) .
C15 C10 1.500(3) 2_777
C15 H15A 0.941(17) .
C15 H15B 0.93(2) .
N1 H1 0.89(2) .
N1 H2 0.93(2) .

loop_
_geom_hbond_atom_site_label_D
_geom_hbond_atom_site_label_H
_geom_hbond_atom_site_label_A
_geom_hbond_distance_DH
_geom_hbond_distance_HA
_geom_hbond_distance_DA
_geom_hbond_angle_DHA
_geom_hbond_site_symmetry_A
N1 H2 O3 0.93(2) 1.81(2) 2.7078(18) 161(2) .
N1 H1 O2 0.89(2) 1.83(2) 2.698(2) 165(2) 2_767

loop_
_geom_torsion_atom_site_label_1
_geom_torsion_atom_site_label_2
_geom_torsion_atom_site_label_3
_geom_torsion_atom_site_label_4
_geom_torsion
_geom_torsion_site_symmetry_1
_geom_torsion_site_symmetry_2
_geom_torsion_site_symmetry_3
_geom_torsion_site_symmetry_4
O1 C1 C2 C3 178.46(15) . . . .
C6 C1 C2 C3 -1.2(3) . . . .
O1 C1 C2 C9 -1.0(3) . . . .
C6 C1 C2 C9 179.33(19) . . . .
C1 C2 C3 C4 -0.8(3) . . . .
C9 C2 C3 C4 178.7(2) . . . .
C2 C3 C4 C5 1.6(3) . . . .
C2 C3 C4 Cl1 -177.68(14) . . . .
C3 C4 C5 C6 -0.3(3) . . . .
Cl1 C4 C5 C6 178.95(15) . . . .
O1 C1 C6 C5 -177.16(16) . . . .
C2 C1 C6 C5 2.4(3) . . . .
C4 C5 C6 C1 -1.7(3) . . . .
O1 C7 C8 O2 -15.4(2) . . . .
O1 C7 C8 O3 166.31(14) . . . .
O4 C11 C12 O5 67.19(19) . . . .
O5 C13 C14 N1 -173.03(15) . . . .
C13 C14 N1 C15 -179.80(15) . . . .
C10 C15 N1 C14 -72.10(19) 2_777 . . .
C6 C1 O1 C7 5.5(2) . . . .
C2 C1 O1 C7 -174.16(16) . . . .
C8 C7 O1 C1 -79.74(19) . . . .
C12 C11 O4 C10 -167.40(15) . . . .
C15 C10 O4 C11 167.28(14) 2_777 . . .
C14 C13 O5 C12 -175.94(15) . . . .
C11 C12 O5 C13 179.36(16) . . . .
